data_2217797
loop_
_publ_author_name
'Ahmad, Matloob'
'Siddiqui, Hamid Latif'
'Ahmad, Saeed'
'Irfan Ashiq, Muhammad'
'Tizzard, Graham John'

_publ_section_title
;
 Methyl 4-acetoxy-2-methyl-2<i>H</i>-1,2-benzothiazine-3-carboxylate
 1,1-dioxide
;
_journal_coeditor_code KP2156
_journal_issue 3
_journal_name_full 'Acta Crystallographica Section E'
_journal_page_first o594
_journal_paper_doi 10.1107/S1600536808004029
_journal_volume 64
_journal_year 2008
_chemical_formula_iupac 'C13 H13 N O6 S'
_chemical_formula_moiety 'C13 H13 N O6 S'
_chemical_formula_sum 'C13 H13 N O6 S'
_chemical_formula_weight 311.30
_chemical_name_systematic
;
Methyl 4-acetoxy-2-methyl-2<i>H</i>-1,2-benzothiazine-3-carboxylate
1,1-dioxide
;
_space_group_IT_number 14
_symmetry_cell_setting monoclinic
_symmetry_space_group_name_Hall '-P 2ybc'
_symmetry_space_group_name_H-M 'P 1 21/c 1'
_atom_sites_solution_hydrogens geom
_atom_sites_solution_primary direct
_atom_sites_solution_secondary difmap
_audit_creation_method SHELXL-97
_cell_angle_alpha 90.00
_cell_angle_beta 97.876(4)
_cell_angle_gamma 90.00
_cell_formula_units_Z 4
_cell_length_a 6.8917(5)
_cell_length_b 24.1814(17)
_cell_length_c 8.2861(5)
_cell_measurement_reflns_used 15145
_cell_measurement_temperature 120(2)
_cell_measurement_theta_max 27.48
_cell_measurement_theta_min 2.91
_cell_volume 1367.86(16)
_computing_cell_refinement 'DENZO (Otwinowski & Minor, 1997) and COLLECT (Nonius, 1998)'
_computing_data_collection 'COLLECT (Nonius, 1998)'
_computing_data_reduction 'DENZO (Otwinowski & Minor, 1997) and COLLECT (Nonius, 1998)'
_computing_molecular_graphics 'CAMERON (Pearce & Watkin, 1993)'
_computing_publication_material 'WinGX (Farrugia, 1999)'
_computing_structure_refinement 'SHELXL97 (Sheldrick, 2008)'
_computing_structure_solution 'SHELXS97 (Sheldrick, 2008)'
_diffrn_ambient_temperature 120(2)
_diffrn_detector_area_resol_mean 9.091
_diffrn_measured_fraction_theta_full 0.970
_diffrn_measured_fraction_theta_max 0.970
_diffrn_measurement_device_type 'Bruker Nonius CCD camera on \k-goniostat'
_diffrn_measurement_method '\f and \w scans to fill the asymmetric unit'
_diffrn_radiation_monochromator graphite
_diffrn_radiation_source 'Bruker Nonius FR591 Rotating Anode'
_diffrn_radiation_type MoK\a
_diffrn_radiation_wavelength 0.71073
_diffrn_reflns_av_R_equivalents 0.0565
_diffrn_reflns_av_sigmaI/netI 0.0646
_diffrn_reflns_limit_h_max 8
_diffrn_reflns_limit_h_min -8
_diffrn_reflns_limit_k_max 30
_diffrn_reflns_limit_k_min -31
_diffrn_reflns_limit_l_max 9
_diffrn_reflns_limit_l_min -10
_diffrn_reflns_number 12265
_diffrn_reflns_theta_full 27.48
_diffrn_reflns_theta_max 27.48
_diffrn_reflns_theta_min 2.98
_diffrn_standards_number 0
_exptl_absorpt_coefficient_mu 0.264
_exptl_absorpt_correction_T_max 0.9490
_exptl_absorpt_correction_T_min 0.9016
_exptl_absorpt_correction_type multi-scan
_exptl_absorpt_process_details '(SADABS; Sheldrick, 2007)'
_exptl_crystal_colour Colourless
_exptl_crystal_density_diffrn 1.512
_exptl_crystal_density_method 'not measured'
_exptl_crystal_description Block
_exptl_crystal_F_000 648
_exptl_crystal_size_max 0.40
_exptl_crystal_size_mid 0.20
_exptl_crystal_size_min 0.20
_refine_diff_density_max 0.363
_refine_diff_density_min -0.549
_refine_ls_extinction_method none
_refine_ls_goodness_of_fit_ref 1.030
_refine_ls_hydrogen_treatment constr
_refine_ls_matrix_type full
_refine_ls_number_parameters 193
_refine_ls_number_reflns 3032
_refine_ls_number_restraints 0
_refine_ls_restrained_S_all 1.030
_refine_ls_R_factor_all 0.0806
_refine_ls_R_factor_gt 0.0504
_refine_ls_shift/su_max 0.001
_refine_ls_shift/su_mean 0.000
_refine_ls_structure_factor_coef Fsqd
_refine_ls_weighting_details 'calc w=1/[\s^2^(Fo^2^)+(0.0764P)^2^+0.6225P] where P=(Fo^2^+2Fc^2^)/3'
_refine_ls_weighting_scheme calc
_refine_ls_wR_factor_gt 0.1284
_refine_ls_wR_factor_ref 0.1453
_reflns_number_gt 2183
_reflns_number_total 3032
_reflns_threshold_expression I>2\s(I)
_cod_data_source_file kp2156.cif
_cod_data_source_block I
_cod_original_sg_symbol_H-M 'P 21/c'
_cod_database_code 2217797
_cod_database_fobs_code 2217797

loop_
_symmetry_equiv_pos_as_xyz
'x, y, z'
'-x, y+1/2, -z+1/2'
'-x, -y, -z'
'x, -y-1/2, z-1/2'

loop_
_atom_site_type_symbol
_atom_site_label
_atom_site_fract_x
_atom_site_fract_y
_atom_site_fract_z
_atom_site_U_iso_or_equiv
_atom_site_adp_type
_atom_site_calc_flag
_atom_site_refinement_flags
_atom_site_occupancy
C C1 0.5172(4) 0.43090(10) 0.7387(3) 0.0183(5) Uani d . 1
C C2 0.7043(4) 0.45347(10) 0.7686(3) 0.0213(6) Uani d . 1
H H2 0.7629 0.4616 0.8766 0.026 Uiso calc R 1
C C3 0.8032(4) 0.46376(10) 0.6369(3) 0.0213(5) Uani d . 1
H H3 0.9315 0.4790 0.6544 0.026 Uiso calc R 1
C C4 0.7153(4) 0.45192(10) 0.4788(3) 0.0219(6) Uani d . 1
H H4 0.7836 0.4597 0.3893 0.026 Uiso calc R 1
C C5 0.5299(4) 0.42895(9) 0.4508(3) 0.0183(5) Uani d . 1
H H5 0.4719 0.4211 0.3425 0.022 Uiso calc R 1
C C6 0.4276(4) 0.41729(9) 0.5809(3) 0.0167(5) Uani d . 1
C C7 0.2364(3) 0.39001(9) 0.5570(3) 0.0162(5) Uani d . 1
C C8 0.1613(4) 0.36162(10) 0.6749(3) 0.0181(5) Uani d . 1
C C9 -0.0253(4) 0.32911(10) 0.6577(3) 0.0202(6) Uani d . 1
C C10 -0.2808(4) 0.28845(11) 0.4788(3) 0.0301(6) Uani d . 1
H H10A -0.2544 0.2510 0.5215 0.045 Uiso calc R 1
H H10B -0.3298 0.2865 0.3622 0.045 Uiso calc R 1
H H10C -0.3793 0.3061 0.5364 0.045 Uiso calc R 1
C C11 0.3594(4) 0.30948(11) 0.8954(3) 0.0294(7) Uani d . 1
H H11A 0.2711 0.2784 0.8643 0.044 Uiso calc R 1
H H11B 0.3914 0.3107 1.0143 0.044 Uiso calc R 1
H H11C 0.4800 0.3048 0.8464 0.044 Uiso calc R 1
C C12 0.1291(4) 0.35858(10) 0.2862(3) 0.0207(6) Uani d . 1
C C13 -0.0222(4) 0.37189(12) 0.1456(3) 0.0307(7) Uani d . 1
H H13A -0.0128 0.3455 0.0572 0.046 Uiso calc R 1
H H13B -0.0008 0.4094 0.1073 0.046 Uiso calc R 1
H H13C -0.1526 0.3695 0.1796 0.046 Uiso calc R 1
N N1 0.2622(3) 0.36187(8) 0.8366(2) 0.0185(5) Uani d . 1
O O1 0.4912(3) 0.41115(8) 1.04687(19) 0.0263(4) Uani d . 1
O O2 0.2249(3) 0.46261(7) 0.8823(2) 0.0234(4) Uani d . 1
O O3 0.1272(2) 0.39845(6) 0.40526(18) 0.0184(4) Uani d . 1
O O4 -0.0967(3) 0.31203(8) 0.7727(2) 0.0353(5) Uani d . 1
O O5 -0.1014(3) 0.32064(7) 0.5028(2) 0.0266(4) Uani d . 1
O O6 0.2420(3) 0.32061(7) 0.3014(2) 0.0282(5) Uani d . 1
S S1 0.37225(9) 0.42031(2) 0.89441(7) 0.0197(2) Uani d . 1

loop_
_atom_site_aniso_label
_atom_site_aniso_U_11
_atom_site_aniso_U_22
_atom_site_aniso_U_33
_atom_site_aniso_U_12
_atom_site_aniso_U_13
_atom_site_aniso_U_23
C1 0.0191(13) 0.0190(12) 0.0169(12) 0.0010(10) 0.0030(10) 0.0017(9)
C2 0.0201(14) 0.0197(12) 0.0222(13) -0.0006(10) -0.0035(10) -0.0003(10)
C3 0.0138(13) 0.0196(12) 0.0302(14) -0.0010(10) 0.0021(10) 0.0026(11)
C4 0.0205(14) 0.0207(12) 0.0260(13) 0.0023(10) 0.0082(10) 0.0032(10)
C5 0.0193(14) 0.0183(12) 0.0175(12) 0.0029(10) 0.0034(10) 0.0009(9)
C6 0.0162(13) 0.0149(11) 0.0182(12) 0.0021(9) -0.0003(10) 0.0017(9)
C7 0.0146(12) 0.0198(12) 0.0135(11) 0.0019(10) -0.0006(9) -0.0019(9)
C8 0.0204(14) 0.0183(12) 0.0151(11) 0.0004(10) 0.0009(9) -0.0017(9)
C9 0.0214(14) 0.0197(12) 0.0201(13) 0.0000(10) 0.0047(10) -0.0040(10)
C10 0.0250(16) 0.0325(15) 0.0320(15) -0.0132(12) 0.0013(12) -0.0068(12)
C11 0.0372(17) 0.0243(14) 0.0257(14) 0.0046(12) 0.0006(12) 0.0038(11)
C12 0.0186(14) 0.0267(13) 0.0175(12) -0.0040(11) 0.0046(10) -0.0015(10)
C13 0.0280(16) 0.0437(17) 0.0190(13) -0.0027(13) -0.0015(11) -0.0039(12)
N1 0.0192(12) 0.0202(10) 0.0157(10) -0.0012(8) 0.0013(8) 0.0007(8)
O1 0.0243(11) 0.0390(11) 0.0141(9) -0.0034(8) -0.0023(7) 0.0010(8)
O2 0.0248(10) 0.0230(9) 0.0223(9) 0.0011(7) 0.0031(7) -0.0041(7)
O3 0.0176(9) 0.0218(9) 0.0152(8) 0.0003(7) -0.0003(7) -0.0008(7)
O4 0.0386(13) 0.0458(12) 0.0225(10) -0.0196(10) 0.0080(9) 0.0008(9)
O5 0.0222(10) 0.0351(10) 0.0223(9) -0.0119(8) 0.0020(7) -0.0044(8)
O6 0.0308(11) 0.0284(10) 0.0259(10) 0.0028(8) 0.0054(8) -0.0049(8)
S1 0.0207(4) 0.0234(3) 0.0147(3) -0.0017(2) 0.0014(2) -0.0012(2)

loop_
_atom_type_symbol
_atom_type_description
_atom_type_scat_dispersion_real
_atom_type_scat_dispersion_imag
_atom_type_scat_source
C C 0.0033 0.0016 'International Tables Vol C Tables 4.2.6.8 and 6.1.1.4'
H H 0.0000 0.0000 'International Tables Vol C Tables 4.2.6.8 and 6.1.1.4'
N N 0.0061 0.0033 'International Tables Vol C Tables 4.2.6.8 and 6.1.1.4'
O O 0.0106 0.0060 'International Tables Vol C Tables 4.2.6.8 and 6.1.1.4'
S S 0.1246 0.1234 'International Tables Vol C Tables 4.2.6.8 and 6.1.1.4'

loop_
_geom_angle_atom_site_label_1
_geom_angle_atom_site_label_2
_geom_angle_atom_site_label_3
_geom_angle
C2 C1 C6 122.4(2)
C2 C1 S1 122.25(18)
C6 C1 S1 115.33(18)
C3 C2 C1 118.3(2)
C3 C2 H2 120.8
C1 C2 H2 120.8
C2 C3 C4 120.4(2)
C2 C3 H3 119.8
C4 C3 H3 119.8
C5 C4 C3 120.8(2)
C5 C4 H4 119.6
C3 C4 H4 119.6
C4 C5 C6 120.3(2)
C4 C5 H5 119.9
C6 C5 H5 119.9
C5 C6 C1 117.9(2)
C5 C6 C7 121.9(2)
C1 C6 C7 120.2(2)
C8 C7 O3 121.0(2)
C8 C7 C6 123.9(2)
O3 C7 C6 114.97(19)
C7 C8 N1 119.5(2)
C7 C8 C9 127.3(2)
N1 C8 C9 113.2(2)
O4 C9 O5 124.0(2)
O4 C9 C8 123.0(2)
O5 C9 C8 113.0(2)
O5 C10 H10A 109.5
O5 C10 H10B 109.5
H10A C10 H10B 109.5
O5 C10 H10C 109.5
H10A C10 H10C 109.5
H10B C10 H10C 109.5
N1 C11 H11A 109.5
N1 C11 H11B 109.5
H11A C11 H11B 109.5
N1 C11 H11C 109.5
H11A C11 H11C 109.5
H11B C11 H11C 109.5
O6 C12 O3 121.9(2)
O6 C12 C13 128.5(2)
O3 C12 C13 109.5(2)
C12 C13 H13A 109.5
C12 C13 H13B 109.5
H13A C13 H13B 109.5
C12 C13 H13C 109.5
H13A C13 H13C 109.5
H13B C13 H13C 109.5
C8 N1 C11 116.50(18)
C8 N1 S1 115.14(15)
C11 N1 S1 117.95(17)
C12 O3 C7 119.17(18)
C9 O5 C10 115.4(2)
O1 S1 O2 119.20(10)
O1 S1 N1 108.13(11)
O2 S1 N1 107.37(10)
O1 S1 C1 110.97(12)
O2 S1 C1 108.25(11)
N1 S1 C1 101.39(11)

loop_
_geom_bond_atom_site_label_1
_geom_bond_atom_site_label_2
_geom_bond_distance
C1 C2 1.391(3)
C1 C6 1.407(3)
C1 S1 1.755(3)
C2 C3 1.386(4)
C2 H2 0.9500
C3 C4 1.396(3)
C3 H3 0.9500
C4 C5 1.384(3)
C4 H4 0.9500
C5 C6 1.396(3)
C5 H5 0.9500
C6 C7 1.463(3)
C7 C8 1.353(3)
C7 O3 1.389(3)
C8 N1 1.422(3)
C8 C9 1.498(3)
C9 O4 1.203(3)
C9 O5 1.334(3)
C10 O5 1.451(3)
C10 H10A 0.9800
C10 H10B 0.9800
C10 H10C 0.9800
C11 N1 1.484(3)
C11 H11A 0.9800
C11 H11B 0.9800
C11 H11C 0.9800
C12 O6 1.199(3)
C12 O3 1.380(3)
C12 C13 1.488(3)
C13 H13A 0.9800
C13 H13B 0.9800
C13 H13C 0.9800
N1 S1 1.644(2)
O1 S1 1.4258(17)
O2 S1 1.4354(18)

loop_
_geom_hbond_atom_site_label_D
_geom_hbond_atom_site_label_H
_geom_hbond_atom_site_label_A
_geom_hbond_site_symmetry_A
_geom_hbond_distance_DH
_geom_hbond_distance_HA
_geom_hbond_distance_DA
_geom_hbond_angle_DHA
_geom_hbond_publ_flag
C13 H13A O4 1_554 0.98 2.485 3.387(3) 153 yes
C5 H5 O1 1_554 0.95 2.483 3.349(3) 151 yes

loop_
_geom_torsion_atom_site_label_1
_geom_torsion_atom_site_label_2
_geom_torsion_atom_site_label_3
_geom_torsion_atom_site_label_4
_geom_torsion
C6 C1 C2 C3 1.3(4)
S1 C1 C2 C3 -175.79(18)
C1 C2 C3 C4 0.4(4)
C2 C3 C4 C5 -1.1(4)
C3 C4 C5 C6 0.1(4)
C4 C5 C6 C1 1.6(3)
C4 C5 C6 C7 -176.3(2)
C2 C1 C6 C5 -2.3(3)
S1 C1 C6 C5 175.01(17)
C2 C1 C6 C7 175.6(2)
S1 C1 C6 C7 -7.1(3)
C5 C6 C7 C8 157.1(2)
C1 C6 C7 C8 -20.7(4)
C5 C6 C7 O3 -27.4(3)
C1 C6 C7 O3 154.8(2)
O3 C7 C8 N1 -169.13(19)
C6 C7 C8 N1 6.2(4)
O3 C7 C8 C9 9.6(4)
C6 C7 C8 C9 -175.1(2)
C7 C8 C9 O4 -168.4(3)
N1 C8 C9 O4 10.4(3)
C7 C8 C9 O5 12.4(4)
N1 C8 C9 O5 -168.8(2)
C7 C8 N1 C11 -108.8(3)
C9 C8 N1 C11 72.3(3)
C7 C8 N1 S1 35.6(3)
C9 C8 N1 S1 -143.34(17)
O6 C12 O3 C7 -10.5(3)
C13 C12 O3 C7 170.6(2)
C8 C7 O3 C12 -86.4(3)
C6 C7 O3 C12 98.0(2)
O4 C9 O5 C10 -0.2(4)
C8 C9 O5 C10 178.9(2)
C8 N1 S1 O1 -170.76(17)
C11 N1 S1 O1 -27.0(2)
C8 N1 S1 O2 59.42(19)
C11 N1 S1 O2 -156.78(18)
C8 N1 S1 C1 -54.01(19)
C11 N1 S1 C1 89.79(19)
C2 C1 S1 O1 -28.5(2)
C6 C1 S1 O1 154.23(17)
C2 C1 S1 O2 104.1(2)
C6 C1 S1 O2 -73.2(2)
C2 C1 S1 N1 -143.1(2)
C6 C1 S1 N1 39.6(2)

loop_
_cod_related_entry_id
_cod_related_entry_database
_cod_related_entry_code
1 ChemSpider 20315939
